data_7117880
loop_
_publ_author_name
'Maity, Ramananda'
'Mekic, Amel'
'van der Meer, Margarethe'
'Verma, Amit'
'Sarkar, Biprajit'

_publ_section_title
;
 Triply cyclometalated trinuclear iridium(iii) and trinuclear
 palladium(ii) complexes with a tri-mesoionic carbene ligand.
;
_journal_issue 82
_journal_name_full 'Chemical communications (Cambridge, England)'
_journal_page_first 15106
_journal_page_last 15109
_journal_paper_doi 10.1039/c5cc05506g
_journal_volume 51
_journal_year 2015
_chemical_formula_sum 'C113.67 H108 Cl11 I12 N24 Pd6'
_chemical_formula_weight 4361.39
_chemical_name_systematic
;
 ?
;
_space_group_IT_number 148
_symmetry_cell_setting hexagonal
_symmetry_space_group_name_Hall '-R 3'
_symmetry_space_group_name_H-M 'R -3 :H'
_atom_sites_solution_hydrogens geom
_atom_sites_solution_primary direct
_atom_sites_solution_secondary difmap
_audit_creation_method SHELXL-97
_audit_update_record
;
2015-04-27 deposited with the CCDC.
2015-07-29 downloaded from the CCDC.
;
_cell_angle_alpha 90.00
_cell_angle_beta 90.00
_cell_angle_gamma 120.00
_cell_formula_units_Z 3
_cell_length_a 35.2807(14)
_cell_length_b 35.2807(14)
_cell_length_c 10.4598(4)
_cell_measurement_reflns_used 4102
_cell_measurement_temperature 100(2)
_cell_measurement_theta_max 26.40
_cell_measurement_theta_min 2.31
_cell_volume 11275.3(8)
_computing_structure_refinement 'SHELXL-97 (Sheldrick, 2008)'
_diffrn_ambient_temperature 100(2)
_diffrn_measured_fraction_theta_full 0.986
_diffrn_measured_fraction_theta_max 0.986
_diffrn_measurement_device_type 'Bruker D8 Venture'
_diffrn_measurement_method 'omega + phi scans'
_diffrn_radiation_monochromator graphite
_diffrn_radiation_source 'fine-focus sealed tube'
_diffrn_radiation_type MoK\a
_diffrn_radiation_wavelength 0.71073
_diffrn_reflns_av_R_equivalents 0.0710
_diffrn_reflns_av_sigmaI/netI 0.0313
_diffrn_reflns_limit_h_max 44
_diffrn_reflns_limit_h_min -44
_diffrn_reflns_limit_k_max 44
_diffrn_reflns_limit_k_min -44
_diffrn_reflns_limit_l_max 13
_diffrn_reflns_limit_l_min -12
_diffrn_reflns_number 60558
_diffrn_reflns_theta_full 26.40
_diffrn_reflns_theta_max 26.40
_diffrn_reflns_theta_min 2.31
_exptl_absorpt_coefficient_mu 3.412
_exptl_absorpt_correction_T_max 0.7454
_exptl_absorpt_correction_T_min 0.5643
_exptl_absorpt_correction_type multi-scan
_exptl_absorpt_process_details 'Blessing, 1995'
_exptl_crystal_colour yellow
_exptl_crystal_density_diffrn 1.927
_exptl_crystal_density_method 'not measured'
_exptl_crystal_description needle
_exptl_crystal_F_000 6171
_exptl_crystal_size_max 0.26
_exptl_crystal_size_mid 0.15
_exptl_crystal_size_min 0.07
_refine_diff_density_max 2.386
_refine_diff_density_min -0.982
_refine_diff_density_rms 0.153
_refine_ls_extinction_method none
_refine_ls_goodness_of_fit_ref 1.030
_refine_ls_hydrogen_treatment mixed
_refine_ls_matrix_type full
_refine_ls_number_parameters 269
_refine_ls_number_reflns 5059
_refine_ls_number_restraints 24
_refine_ls_restrained_S_all 1.084
_refine_ls_R_factor_all 0.0572
_refine_ls_R_factor_gt 0.0418
_refine_ls_shift/su_max 0.002
_refine_ls_shift/su_mean 0.000
_refine_ls_structure_factor_coef Fsqd
_refine_ls_weighting_details 'calc w=1/[\s^2^(Fo^2^)+(0.0455P)^2^+223.0825P] where P=(Fo^2^+2Fc^2^)/3'
_refine_ls_weighting_scheme calc
_refine_ls_wR_factor_gt 0.0957
_refine_ls_wR_factor_ref 0.1034
_reflns_number_gt 4102
_reflns_number_total 5059
_reflns_threshold_expression >2\s(I)
_cod_data_source_file c5cc05506g2.cif
_cod_data_source_block bip27
_cod_original_sg_symbol_H-M R-3
_cod_database_code 7117880

loop_
_symmetry_equiv_pos_as_xyz
'x, y, z'
'-y, x-y, z'
'-x+y, -x, z'
'x+2/3, y+1/3, z+1/3'
'-y+2/3, x-y+1/3, z+1/3'
'-x+y+2/3, -x+1/3, z+1/3'
'x+1/3, y+2/3, z+2/3'
'-y+1/3, x-y+2/3, z+2/3'
'-x+y+1/3, -x+2/3, z+2/3'
'-x, -y, -z'
'y, -x+y, -z'
'x-y, x, -z'
'-x+2/3, -y+1/3, -z+1/3'
'y+2/3, -x+y+1/3, -z+1/3'
'x-y+2/3, x+1/3, -z+1/3'
'-x+1/3, -y+2/3, -z+2/3'
'y+1/3, -x+y+2/3, -z+2/3'
'x-y+1/3, x+2/3, -z+2/3'

loop_
_atom_site_label
_atom_site_type_symbol
_atom_site_fract_x
_atom_site_fract_y
_atom_site_fract_z
_atom_site_U_iso_or_equiv
_atom_site_adp_type
_atom_site_occupancy
_atom_site_symmetry_multiplicity
_atom_site_calc_flag
_atom_site_refinement_flags
_atom_site_disorder_assembly
_atom_site_disorder_group
N4 N 0.6099(2) 0.8522(2) 0.9877(6) 0.0406(15) Uani 1 1 d . . .
C6 C 0.39796(17) 0.75862(17) 0.9918(6) 0.0170(11) Uani 1 1 d . . .
C1 C 0.53870(17) 0.91272(17) 0.9485(6) 0.0189(11) Uani 1 1 d . . .
C5 C 0.43625(19) 0.77267(18) 0.9213(6) 0.0235(13) Uani 1 1 d . . .
H5 H 0.4415 0.7520 0.8828 0.028 Uiso 1 1 calc R . .
C3 C 0.45964(17) 0.84854(17) 0.9637(6) 0.0194(12) Uani 1 1 d . . .
C7 C 0.36485(17) 0.71139(16) 0.9990(6) 0.0170(11) Uani 1 1 d . . .
C2 C 0.49362(17) 0.89462(17) 0.9507(6) 0.0176(11) Uani 1 1 d . . .
C4 C 0.46671(18) 0.81670(18) 0.9073(7) 0.0248(13) Uani 1 1 d . . .
H4 H 0.4920 0.8251 0.8600 0.030 Uiso 1 1 calc R . .
C8 C 0.32035(17) 0.69793(17) 0.9999(5) 0.0161(11) Uani 1 1 d . . .
H8 H 0.3116 0.7188 1.0011 0.019 Uiso 1 1 calc R . .
C17 C 0.39149(17) 0.79056(17) 1.0494(5) 0.0172(11) Uani 1 1 d . . .
H17 H 0.3663 0.7821 1.0971 0.021 Uiso 1 1 calc R . .
C18 C 0.42186(18) 0.83466(17) 1.0369(6) 0.0194(12) Uani 1 1 d . . .
H18 H 0.4170 0.8553 1.0779 0.023 Uiso 1 1 calc R . .
C15 C 0.60020(19) 0.99174(19) 0.9364(7) 0.0298(15) Uani 1 1 d . . .
H15A H 0.6017 1.0176 0.8989 0.036 Uiso 1 1 calc R . .
H15B H 0.6169 0.9830 0.8824 0.036 Uiso 1 1 calc R . .
C14 C 0.4450(2) 0.9296(2) 0.9323(8) 0.0374(18) Uani 1 1 d . . .
H14A H 0.4501 0.9565 0.8942 0.056 Uiso 1 1 calc R . .
H14B H 0.4331 0.9269 1.0165 0.056 Uiso 1 1 calc R . .
H14C H 0.4246 0.9054 0.8807 0.056 Uiso 1 1 calc R . .
C16 C 0.6206(2) 1.0030(2) 1.0667(8) 0.0399(18) Uani 1 1 d . . .
H16A H 0.6505 1.0260 1.0596 0.060 Uiso 1 1 calc R . .
H16B H 0.6196 0.9776 1.1039 0.060 Uiso 1 1 calc R . .
H16C H 0.6047 1.0124 1.1199 0.060 Uiso 1 1 calc R . .
C13 C 0.6533(3) 0.8728(4) 0.9715(8) 0.061(3) Uani 1 1 d . . .
H13 H 0.6684 0.9025 0.9520 0.073 Uiso 1 1 calc R . .
C9 C 0.5897(4) 0.8101(3) 1.0172(8) 0.064(3) Uani 1 1 d . . .
H9 H 0.5595 0.7963 1.0283 0.077 Uiso 1 1 calc R . .
C11 C 0.6513(6) 0.8045(6) 1.0158(10) 0.093(5) Uani 1 1 d . . .
H11 H 0.6652 0.7882 1.0247 0.112 Uiso 1 1 calc R . .
C12 C 0.6765(4) 0.8493(6) 0.9840(9) 0.087(5) Uani 1 1 d . . .
H12 H 0.7066 0.8628 0.9718 0.105 Uiso 1 1 calc R . .
C10 C 0.6087(5) 0.7850(4) 1.0331(10) 0.083(4) Uani 1 1 d . . .
H10 H 0.5924 0.7556 1.0550 0.100 Uiso 1 1 calc R . .
N3 N 0.48644(15) 0.92934(15) 0.9406(5) 0.0218(11) Uani 1 1 d . . .
N1 N 0.55425(15) 0.95631(15) 0.9387(5) 0.0220(11) Uani 1 1 d . . .
N2 N 0.52328(16) 0.96747(15) 0.9351(5) 0.0259(11) Uani 1 1 d . . .
C100 C 0.3333 0.6667 0.6667 0.069(7) Uani 1 6 d S . .
Cl4 Cl 0.3763(4) 0.6543(5) 0.6770(13) 0.120(4) Uani 0.33 1 d PU . .
I1 I 0.550285(13) 0.873477(13) 1.20362(4) 0.02912(12) Uani 1 1 d . . .
Pd1 Pd 0.574141(14) 0.884581(14) 0.96505(5) 0.02137(13) Uani 1 1 d . . .
I2 I 0.591464(15) 0.897587(16) 0.72077(5) 0.03723(14) Uani 1 1 d . . .
Cl10 Cl 0.52924(10) 0.76656(10) 0.7195(3) 0.0611(8) Uani 0.75 1 d PU A .
C50 C 0.5106(8) 0.7116(8) 0.753(2) 0.126(7) Uani 0.75 1 d PU . .
Cl3 Cl 0.49491(15) 0.69767(15) 0.8857(5) 0.0373(10) Uani 0.38 1 d PU A 1
Cl3A Cl 0.4677(2) 0.6744(2) 0.8009(7) 0.0640(16) Uiso 0.38 1 d P A 2

loop_
_atom_site_aniso_label
_atom_site_aniso_U_11
_atom_site_aniso_U_22
_atom_site_aniso_U_33
_atom_site_aniso_U_23
_atom_site_aniso_U_13
_atom_site_aniso_U_12
N4 0.052(4) 0.057(4) 0.036(4) -0.005(3) -0.006(3) 0.044(3)
C6 0.013(2) 0.013(2) 0.024(3) -0.001(2) -0.002(2) 0.006(2)
C1 0.015(3) 0.013(2) 0.024(3) -0.001(2) 0.000(2) 0.003(2)
C5 0.020(3) 0.017(3) 0.036(4) -0.002(2) 0.002(2) 0.011(2)
C3 0.015(3) 0.014(3) 0.028(3) 0.000(2) -0.004(2) 0.006(2)
C7 0.018(3) 0.011(3) 0.021(3) -0.002(2) 0.000(2) 0.007(2)
C2 0.015(3) 0.013(3) 0.024(3) 0.001(2) 0.002(2) 0.007(2)
C4 0.015(3) 0.018(3) 0.041(4) -0.001(3) 0.006(2) 0.009(2)
C8 0.017(3) 0.013(2) 0.021(3) -0.002(2) 0.001(2) 0.010(2)
C17 0.016(3) 0.014(3) 0.020(3) 0.002(2) 0.001(2) 0.006(2)
C18 0.020(3) 0.015(3) 0.023(3) -0.001(2) 0.000(2) 0.009(2)
C15 0.018(3) 0.015(3) 0.048(4) 0.002(3) 0.007(3) 0.001(2)
C14 0.024(3) 0.026(3) 0.071(5) 0.017(3) 0.011(3) 0.019(3)
C16 0.025(3) 0.024(3) 0.058(5) 0.000(3) -0.009(3) 0.003(3)
C13 0.056(5) 0.124(9) 0.035(5) -0.007(5) -0.005(4) 0.069(6)
C9 0.125(9) 0.065(6) 0.043(5) -0.001(4) -0.007(5) 0.078(7)
C11 0.170(15) 0.163(14) 0.032(6) -0.008(7) -0.010(7) 0.147(13)
C12 0.097(8) 0.203(16) 0.019(5) -0.011(7) -0.002(5) 0.119(11)
C10 0.160(13) 0.094(9) 0.050(7) -0.002(6) 0.001(7) 0.105(10)
N3 0.014(2) 0.014(2) 0.038(3) 0.004(2) 0.003(2) 0.0068(19)
N1 0.016(2) 0.014(2) 0.032(3) 0.003(2) 0.002(2) 0.0042(19)
N2 0.022(3) 0.015(2) 0.039(3) 0.005(2) 0.007(2) 0.008(2)
C100 0.082(11) 0.082(11) 0.041(14) 0.000 0.000 0.041(5)
Cl4 0.120(4) 0.121(4) 0.119(4) -0.0001(11) 0.0004(11) 0.060(2)
I1 0.0239(2) 0.0278(2) 0.0339(3) 0.00651(17) -0.00217(16) 0.01155(17)
Pd1 0.0167(2) 0.0189(2) 0.0314(3) -0.00119(18) -0.00145(18) 0.01108(18)
I2 0.0377(3) 0.0452(3) 0.0332(3) -0.0024(2) 0.00529(19) 0.0240(2)
Cl10 0.0606(11) 0.0576(11) 0.0595(11) -0.0096(8) 0.0201(8) 0.0254(8)
C50 0.127(7) 0.126(7) 0.126(7) -0.0007(11) 0.0012(11) 0.063(4)
Cl3 0.0376(13) 0.0395(13) 0.0361(14) 0.0042(9) 0.0004(9) 0.0202(10)

loop_
_atom_type_symbol
_atom_type_description
_atom_type_scat_dispersion_real
_atom_type_scat_dispersion_imag
_atom_type_scat_source
C C 0.0033 0.0016 'International Tables Vol C Tables 4.2.6.8 and 6.1.1.4'
H H 0.0000 0.0000 'International Tables Vol C Tables 4.2.6.8 and 6.1.1.4'
N N 0.0061 0.0033 'International Tables Vol C Tables 4.2.6.8 and 6.1.1.4'
Cl Cl 0.1484 0.1585 'International Tables Vol C Tables 4.2.6.8 and 6.1.1.4'
Pd Pd -0.9988 1.0072 'International Tables Vol C Tables 4.2.6.8 and 6.1.1.4'
I I -0.4742 1.8119 'International Tables Vol C Tables 4.2.6.8 and 6.1.1.4'

loop_
_geom_angle_atom_site_label_1
_geom_angle_atom_site_label_2
_geom_angle_atom_site_label_3
_geom_angle
_geom_angle_site_symmetry_1
_geom_angle_site_symmetry_3
C9 N4 C13 118.0(8) . .
C9 N4 Pd1 120.2(6) . .
C13 N4 Pd1 121.7(6) . .
C17 C6 C5 117.5(5) . .
C17 C6 C7 122.1(5) . .
C5 C6 C7 120.3(5) . .
N1 C1 C2 104.1(5) . .
N1 C1 Pd1 125.8(4) . .
C2 C1 Pd1 130.0(4) . .
C4 C5 C6 121.7(5) . .
C18 C3 C4 118.2(5) . .
C18 C3 C2 123.2(5) . .
C4 C3 C2 118.5(5) . .
C8 C7 C8 119.0(5) . 3_565
C8 C7 C6 120.2(5) . .
C8 C7 C6 120.8(5) 3_565 .
N3 C2 C1 105.6(5) . .
N3 C2 C3 125.7(5) . .
C1 C2 C3 128.7(5) . .
C5 C4 C3 120.4(5) . .
C7 C8 C7 121.0(5) . 2_665
C18 C17 C6 121.4(5) . .
C17 C18 C3 120.8(5) . .
N1 C15 C16 112.9(5) . .
N4 C13 C12 120.2(11) . .
N4 C9 C10 126.3(12) . .
C10 C11 C12 122.2(10) . .
C11 C12 C13 116.5(11) . .
C11 C10 C9 116.7(13) . .
N2 N3 C2 112.6(4) . .
N2 N3 C14 117.8(5) . .
C2 N3 C14 129.6(5) . .
N2 N1 C1 114.3(4) . .
N2 N1 C15 117.8(5) . .
C1 N1 C15 127.9(5) . .
N3 N2 N1 103.4(4) . .
Cl4 C100 Cl4 119.65(10) 14_456 15_556
Cl4 C100 Cl4 179.996(3) 14_456 2_665
Cl4 C100 Cl4 60.36(10) 15_556 2_665
Cl4 C100 Cl4 60.36(10) 14_456 3_565
Cl4 C100 Cl4 179.995(3) 15_556 3_565
Cl4 C100 Cl4 119.64(10) 2_665 3_565
Cl4 C100 Cl4 60.37(10) 14_456 .
Cl4 C100 Cl4 60.37(10) 15_556 .
Cl4 C100 Cl4 119.64(11) 2_665 .
Cl4 C100 Cl4 119.64(10) 3_565 .
Cl4 C100 Cl4 119.63(11) 14_456 13_566
Cl4 C100 Cl4 119.63(10) 15_556 13_566
Cl4 C100 Cl4 60.36(10) 2_665 13_566
Cl4 C100 Cl4 60.36(10) 3_565 13_566
Cl4 C100 Cl4 179.998(2) . 13_566
C100 Cl4 Cl4 59.81(4) . 14_456
C100 Cl4 Cl4 59.81(5) . 15_556
Cl4 Cl4 Cl4 118.6(4) 14_456 15_556
C1 Pd1 N4 177.4(3) . .
C1 Pd1 I1 85.43(18) . .
N4 Pd1 I1 92.70(18) . .
C1 Pd1 I2 88.70(18) . .
N4 Pd1 I2 93.12(18) . .
I1 Pd1 I2 173.92(2) . .
Cl3 C50 Cl3A 49.9(9) . .
Cl3 C50 Cl10 115.4(15) . .
Cl3A C50 Cl10 133.8(16) . .

loop_
_geom_bond_atom_site_label_1
_geom_bond_atom_site_label_2
_geom_bond_distance
_geom_bond_site_symmetry_2
N4 C9 1.324(12) .
N4 C13 1.336(11) .
N4 Pd1 2.096(6) .
C6 C17 1.393(8) .
C6 C5 1.394(8) .
C6 C7 1.483(7) .
C1 N1 1.354(7) .
C1 C2 1.387(7) .
C1 Pd1 1.954(6) .
C5 C4 1.386(8) .
C3 C18 1.397(8) .
C3 C4 1.398(8) .
C3 C2 1.466(7) .
C7 C8 1.395(7) .
C7 C8 1.399(7) 3_565
C2 N3 1.373(7) .
C8 C7 1.399(7) 2_665
C17 C18 1.385(7) .
C15 N1 1.471(7) .
C15 C16 1.499(10) .
C14 N3 1.469(7) .
C13 C12 1.436(14) .
C9 C10 1.363(13) .
C11 C10 1.315(19) .
C11 C12 1.41(2) .
N3 N2 1.324(7) .
N1 N2 1.334(7) .
C100 Cl4 1.779(13) 14_456
C100 Cl4 1.779(14) 15_556
C100 Cl4 1.779(13) 2_665
C100 Cl4 1.779(13) 3_565
C100 Cl4 1.779(13) .
C100 Cl4 1.779(13) 13_566
Cl4 Cl4 1.789(14) 14_456
Cl4 Cl4 1.789(14) 15_556
I1 Pd1 2.5998(7) .
Pd1 I2 2.6138(7) .
Cl10 C50 1.74(2) .
C50 Cl3 1.48(2) .
C50 Cl3A 1.51(2) .
